data_7222148
loop_
_publ_author_name
'Maity, Tanmoy'
'Saha, Debraj'
'Bhunia, Susmita'
'Brandao, Paula'
'Das, Soma'
'Koner, Subratanath'

_publ_section_title
;
 A family of ligand and anion dependent structurally diverse Cu(II)
 Schiff-base complexes and their catalytic efficacy in O-arylation
 reaction in ethanolic medium
;
_journal_name_full 'RSC Adv.'
_journal_paper_doi 10.1039/C5RA14758A
_journal_year 2015
_chemical_formula_sum 'C16 H25 Cu N5 O8'
_chemical_formula_weight 478.95
_chemical_name_systematic
;
 ?
;
_space_group_crystal_system monoclinic
_space_group_IT_number 14
_space_group_name_Hall '-P 2ybc'
_space_group_name_H-M_alt 'P 1 21/c 1'
_symmetry_space_group_name_Hall '-P 2ybc'
_symmetry_space_group_name_H-M 'P 1 21/c 1'
_atom_sites_solution_hydrogens mixed
_audit_creation_method SHELXL-2013
_audit_update_record
;
2014-06-28 deposited with the CCDC.
2015-09-14 downloaded from the CCDC.
;
_cell_angle_alpha 90
_cell_angle_beta 90.7490(10)
_cell_angle_gamma 90
_cell_formula_units_Z 4
_cell_length_a 23.3712(6)
_cell_length_b 6.5538(2)
_cell_length_c 12.8896(3)
_cell_measurement_reflns_used 296
_cell_measurement_temperature 180(2)
_cell_measurement_theta_max 51.03
_cell_measurement_theta_min 2.98
_cell_volume 1974.13(9)
_computing_cell_refinement 'Bruker Smart'
_computing_data_collection 'Bruker Smart'
_computing_data_reduction 'Bruker Saint'
_computing_molecular_graphics 'Platon (Spek, 2008)'
_computing_publication_material 'SHELXL-2013 (Sheldrick, 2013)'
_computing_structure_refinement 'SHELXL-2013 (Sheldrick, 2013)'
_computing_structure_solution 'SHELXS-2013 (Sheldrick, 2013)'
_diffrn_ambient_temperature 180(2)
_diffrn_measured_fraction_theta_full 0.999
_diffrn_measured_fraction_theta_max 0.997
_diffrn_measurement_device_type CCD
_diffrn_measurement_method 'omega and phi scans'
_diffrn_radiation_type MoK\a
_diffrn_radiation_wavelength 0.71073
_diffrn_reflns_av_R_equivalents 0.0390
_diffrn_reflns_av_unetI/netI 0.0377
_diffrn_reflns_laue_measured_fraction_full 0.999
_diffrn_reflns_laue_measured_fraction_max 0.997
_diffrn_reflns_limit_h_max 31
_diffrn_reflns_limit_h_min -31
_diffrn_reflns_limit_k_max 8
_diffrn_reflns_limit_k_min -8
_diffrn_reflns_limit_l_max 17
_diffrn_reflns_limit_l_min -17
_diffrn_reflns_number 24756
_diffrn_reflns_point_group_measured_fraction_full 0.999
_diffrn_reflns_point_group_measured_fraction_max 0.997
_diffrn_reflns_theta_full 25.242
_diffrn_reflns_theta_max 29.171
_diffrn_reflns_theta_min 2.615
_diffrn_source 'fine-focus sealed tube'
_exptl_absorpt_coefficient_mu 1.163
_exptl_absorpt_correction_type multi-scan
_exptl_crystal_colour purple
_exptl_crystal_density_diffrn 1.611
_exptl_crystal_description Block
_exptl_crystal_F_000 996
_exptl_crystal_size_max 0.400
_exptl_crystal_size_mid 0.300
_exptl_crystal_size_min 0.200
_exptl_transmission_factor_max 0.7458
_exptl_transmission_factor_min 0.6001
_refine_diff_density_max 0.545
_refine_diff_density_min -0.302
_refine_diff_density_rms 0.067
_refine_ls_extinction_method none
_refine_ls_goodness_of_fit_ref 1.037
_refine_ls_hydrogen_treatment mixed
_refine_ls_matrix_type full
_refine_ls_number_parameters 291
_refine_ls_number_reflns 5305
_refine_ls_number_restraints 0
_refine_ls_restrained_S_all 1.037
_refine_ls_R_factor_all 0.0529
_refine_ls_R_factor_gt 0.0346
_refine_ls_shift/su_max 0.001
_refine_ls_shift/su_mean 0.000
_refine_ls_structure_factor_coef Fsqd
_refine_ls_weighting_details 'w=1/[\s^2^(Fo^2^)+(0.0403P)^2^+0.6694P] where P=(Fo^2^+2Fc^2^)/3'
_refine_ls_weighting_scheme calc
_refine_ls_wR_factor_gt 0.0803
_refine_ls_wR_factor_ref 0.0877
_reflns_Friedel_coverage 0.000
_reflns_number_gt 4114
_reflns_number_total 5305
_reflns_threshold_expression 'I > 2\s(I)'
_cod_data_source_file c5ra14758a2.cif
_cod_data_source_block f1
_cod_database_code 7222148
_shelx_space_group_comment
;
The symmetry employed for this shelxl refinement is uniquely defined
by the following loop, which should always be used as a source of
symmetry information in preference to the above space-group names.
They are only intended as comments.
;
_shelx_estimated_absorpt_t_min 0.653
_shelx_estimated_absorpt_t_max 0.801
_shelxl_version_number 2013-4

loop_
_space_group_symop_operation_xyz
'x, y, z'
'-x, y+1/2, -z+1/2'
'-x, -y, -z'
'x, -y-1/2, z-1/2'

loop_
_atom_site_label
_atom_site_type_symbol
_atom_site_fract_x
_atom_site_fract_y
_atom_site_fract_z
_atom_site_U_iso_or_equiv
_atom_site_adp_type
_atom_site_occupancy
_atom_site_site_symmetry_order
_atom_site_calc_flag
_atom_site_refinement_flags_posn
_atom_site_refinement_flags_adp
_atom_site_refinement_flags_occupancy
_atom_site_disorder_assembly
_atom_site_disorder_group
Cu Cu 0.24283(2) 0.67208(3) 0.34142(2) 0.01981(8) Uani 1 1 d . . . . .
O1 O 0.28837(5) 0.9016(2) 0.31759(10) 0.0232(3) Uani 1 1 d . . . . .
C2 C 0.33308(7) 0.9578(3) 0.37348(14) 0.0188(4) Uani 1 1 d . . . . .
C3 C 0.35900(8) 1.1444(3) 0.34490(14) 0.0201(4) Uani 1 1 d . . . . .
H3 H 0.3434 1.2203 0.2884 0.024 Uiso 1 1 calc R U . . .
C4 C 0.40654(8) 1.2183(3) 0.39760(15) 0.0224(4) Uani 1 1 d . . . . .
C5 C 0.42977(8) 1.1086(3) 0.48100(16) 0.0270(4) Uani 1 1 d . . . . .
H5 H 0.4622 1.1591 0.5179 0.032 Uiso 1 1 calc R U . . .
C6 C 0.40530(8) 0.9280(3) 0.50888(15) 0.0259(4) Uani 1 1 d . . . . .
H6 H 0.4219 0.8543 0.5652 0.031 Uiso 1 1 calc R U . . .
C7 C 0.35650(8) 0.8448(3) 0.45825(14) 0.0198(4) Uani 1 1 d . . . . .
O8 O 0.43399(6) 1.3955(2) 0.37683(11) 0.0265(3) Uani 1 1 d . . . . .
C9 C 0.42011(8) 1.5046(3) 0.28373(15) 0.0257(4) Uani 1 1 d . . . . .
H9A H 0.3809 1.5611 0.2869 0.031 Uiso 1 1 calc R U . . .
H9B H 0.4225 1.4136 0.2226 0.031 Uiso 1 1 calc R U . . .
C10 C 0.46365(9) 1.6740(3) 0.27711(17) 0.0287(4) Uani 1 1 d . . . . .
H10A H 0.4612 1.7607 0.3388 0.034 Uiso 1 1 calc R U . . .
H10B H 0.4559 1.7561 0.2149 0.034 Uiso 1 1 calc R U . . .
H10C H 0.5021 1.6152 0.2733 0.034 Uiso 1 1 calc R U . . .
C11 C 0.33265(8) 0.6552(3) 0.49784(14) 0.0205(4) Uani 1 1 d . . . . .
C12 C 0.36346(8) 0.5466(3) 0.58541(15) 0.0277(4) Uani 1 1 d . . . . .
H12A H 0.3526 0.6076 0.6517 0.033 Uiso 1 1 calc R U . . .
H12B H 0.4049 0.5599 0.5765 0.033 Uiso 1 1 calc R U . . .
H12C H 0.3529 0.4019 0.5848 0.033 Uiso 1 1 calc R U . . .
N13 N 0.28469(6) 0.5814(2) 0.46202(12) 0.0212(3) Uani 1 1 d . . . . .
C14 C 0.25720(8) 0.4044(3) 0.51134(16) 0.0267(4) Uani 1 1 d . . . . .
H14A H 0.2672 0.4000 0.5862 0.032 Uiso 1 1 calc R U . . .
H14B H 0.2704 0.2762 0.4788 0.032 Uiso 1 1 calc R U . . .
C15 C 0.19340(8) 0.4272(3) 0.49668(15) 0.0252(4) Uani 1 1 d . . . . .
H15A H 0.1741 0.2993 0.5173 0.030 Uiso 1 1 calc R U . . .
H15B H 0.1793 0.5387 0.5414 0.030 Uiso 1 1 calc R U . . .
N16 N 0.17940(6) 0.4741(2) 0.38548(12) 0.0217(3) Uani 1 1 d . . . . .
C17 C 0.12325(8) 0.5791(3) 0.37559(17) 0.0284(4) Uani 1 1 d . . . . .
H17A H 0.1184 0.6294 0.3036 0.034 Uiso 1 1 calc R U . . .
H17B H 0.1231 0.6990 0.4223 0.034 Uiso 1 1 calc R U . . .
C18 C 0.07293(9) 0.4428(4) 0.40164(18) 0.0349(5) Uani 1 1 d . . . . .
H18A H 0.0755 0.4000 0.4752 0.042 Uiso 1 1 calc R U . . .
H18B H 0.0366 0.5182 0.3910 0.042 Uiso 1 1 calc R U . . .
N19 N 0.07411(8) 0.2596(3) 0.33259(18) 0.0389(5) Uani 1 1 d . . . . .
H19A H 0.0686(11) 0.306(4) 0.269(2) 0.044(8) Uiso 1 1 d . . . . .
H19B H 0.0443(13) 0.187(5) 0.347(2) 0.067(10) Uiso 1 1 d . . . . .
C20 C 0.12895(9) 0.1458(3) 0.34271(18) 0.0338(5) Uani 1 1 d . . . . .
H20A H 0.1290 0.0297 0.2936 0.041 Uiso 1 1 calc R U . . .
H20B H 0.1331 0.0907 0.4139 0.041 Uiso 1 1 calc R U . . .
C21 C 0.17846(9) 0.2865(3) 0.31991(16) 0.0272(4) Uani 1 1 d . . . . .
H21A H 0.2147 0.2110 0.3310 0.033 Uiso 1 1 calc R U . . .
H21B H 0.1764 0.3271 0.2460 0.033 Uiso 1 1 calc R U . . .
O22 O 0.20296(6) 0.7176(2) 0.20281(11) 0.0261(3) Uani 1 1 d . . . . .
O23 O 0.27011(6) 0.4974(2) 0.17289(12) 0.0360(4) Uani 1 1 d . . . . .
N24 N 0.22841(7) 0.5953(3) 0.13874(13) 0.0267(4) Uani 1 1 d . . . . .
O25 O 0.2118(7) 0.571(4) 0.0483(10) 0.028(2) Uani 0.71(12) 1 d . . P A 1
O25A O 0.205(2) 0.609(9) 0.053(2) 0.040(6) Uani 0.29(12) 1 d . . P A 2
N100 N 0.05462(8) -0.0049(3) 0.60167(15) 0.0381(5) Uani 1 1 d . . . . .
O101 O 0.02454(9) -0.0403(4) 0.67836(14) 0.0814(9) Uani 1 1 d . . . . .
O102 O 0.05204(9) -0.1124(4) 0.52491(17) 0.0683(6) Uani 1 1 d . . . . .
O103 O 0.08733(7) 0.1435(3) 0.60779(13) 0.0472(5) Uani 1 1 d . . . . .

loop_
_atom_site_aniso_label
_atom_site_aniso_U_11
_atom_site_aniso_U_22
_atom_site_aniso_U_33
_atom_site_aniso_U_23
_atom_site_aniso_U_13
_atom_site_aniso_U_12
Cu 0.02099(12) 0.01663(12) 0.02183(13) 0.00286(9) 0.00037(8) -0.00281(9)
O1 0.0244(7) 0.0221(7) 0.0230(7) 0.0058(6) -0.0040(5) -0.0056(5)
C2 0.0187(8) 0.0190(9) 0.0188(9) -0.0023(7) 0.0027(7) 0.0017(7)
C3 0.0221(9) 0.0198(9) 0.0182(9) 0.0012(7) 0.0012(7) 0.0003(7)
C4 0.0237(9) 0.0197(9) 0.0241(10) -0.0021(8) 0.0057(7) -0.0023(7)
C5 0.0253(9) 0.0285(11) 0.0269(11) -0.0004(9) -0.0052(8) -0.0042(8)
C6 0.0276(10) 0.0263(10) 0.0237(10) 0.0029(8) -0.0056(8) 0.0007(8)
C7 0.0216(8) 0.0193(9) 0.0186(9) -0.0007(7) 0.0019(7) 0.0002(7)
O8 0.0289(7) 0.0231(7) 0.0275(8) 0.0026(6) -0.0025(6) -0.0081(6)
C9 0.0285(10) 0.0233(10) 0.0253(10) 0.0006(8) 0.0016(8) -0.0024(8)
C10 0.0321(10) 0.0233(10) 0.0306(11) 0.0017(9) 0.0005(8) -0.0065(9)
C11 0.0235(9) 0.0199(9) 0.0181(9) 0.0004(7) 0.0036(7) 0.0030(7)
C12 0.0322(10) 0.0249(10) 0.0261(11) 0.0060(8) -0.0030(8) 0.0010(8)
N13 0.0233(8) 0.0181(8) 0.0222(8) 0.0044(7) 0.0032(6) 0.0001(6)
C14 0.0291(10) 0.0229(10) 0.0281(11) 0.0079(8) 0.0003(8) -0.0034(8)
C15 0.0290(10) 0.0220(10) 0.0246(10) 0.0038(8) 0.0051(8) -0.0048(8)
N16 0.0230(8) 0.0165(8) 0.0257(9) 0.0018(7) 0.0018(6) -0.0015(6)
C17 0.0230(9) 0.0236(10) 0.0387(12) 0.0059(9) 0.0019(8) 0.0002(8)
C18 0.0242(10) 0.0396(13) 0.0409(13) 0.0080(10) 0.0048(9) -0.0043(9)
N19 0.0328(10) 0.0429(12) 0.0408(13) 0.0089(10) -0.0042(9) -0.0188(9)
C20 0.0433(12) 0.0240(11) 0.0340(12) -0.0023(9) 0.0027(10) -0.0118(9)
C21 0.0346(11) 0.0171(10) 0.0300(11) -0.0022(8) 0.0053(9) -0.0045(8)
O22 0.0285(7) 0.0246(7) 0.0252(7) 0.0019(6) -0.0012(6) -0.0027(6)
O23 0.0348(8) 0.0334(9) 0.0398(9) 0.0000(7) 0.0014(7) 0.0050(7)
N24 0.0321(9) 0.0220(8) 0.0259(9) 0.0027(7) 0.0042(7) -0.0100(7)
O25 0.043(4) 0.022(4) 0.019(2) 0.000(2) -0.0012(17) -0.008(3)
O25A 0.076(12) 0.028(10) 0.016(5) -0.009(6) -0.009(6) 0.003(9)
N100 0.0325(10) 0.0454(12) 0.0363(11) 0.0034(10) -0.0036(8) -0.0081(9)
O101 0.0657(13) 0.143(2) 0.0359(11) 0.0085(13) 0.0014(9) -0.0714(15)
O102 0.0584(12) 0.0753(15) 0.0709(15) -0.0367(13) -0.0093(10) 0.0059(11)
O103 0.0425(9) 0.0534(11) 0.0455(11) 0.0101(9) 0.0009(8) -0.0213(9)

loop_
_atom_type_symbol
_atom_type_description
_atom_type_scat_dispersion_real
_atom_type_scat_dispersion_imag
_atom_type_scat_source
C C 0.0033 0.0016 'International Tables Vol C Tables 4.2.6.8 and 6.1.1.4'
H H 0.0000 0.0000 'International Tables Vol C Tables 4.2.6.8 and 6.1.1.4'
N N 0.0061 0.0033 'International Tables Vol C Tables 4.2.6.8 and 6.1.1.4'
O O 0.0106 0.0060 'International Tables Vol C Tables 4.2.6.8 and 6.1.1.4'
Cu Cu 0.3201 1.2651 'International Tables Vol C Tables 4.2.6.8 and 6.1.1.4'

loop_
_geom_angle_atom_site_label_1
_geom_angle_atom_site_label_2
_geom_angle_atom_site_label_3
_geom_angle
O1 Cu N13 95.56(6)
O1 Cu O22 89.59(6)
N13 Cu O22 169.41(6)
O1 Cu N16 165.22(6)
N13 Cu N16 86.72(6)
O22 Cu N16 90.66(6)
C2 O1 Cu 125.83(12)
O1 C2 C3 116.05(16)
O1 C2 C7 124.74(17)
C3 C2 C7 119.20(17)
C4 C3 C2 121.23(18)
C4 C3 H3 119.4
C2 C3 H3 119.4
O8 C4 C3 125.63(18)
O8 C4 C5 114.38(17)
C3 C4 C5 119.98(18)
C6 C5 C4 119.27(18)
C6 C5 H5 120.4
C4 C5 H5 120.4
C5 C6 C7 123.41(18)
C5 C6 H6 118.3
C7 C6 H6 118.3
C6 C7 C2 116.90(17)
C6 C7 C11 118.48(17)
C2 C7 C11 124.59(16)
C4 O8 C9 119.41(15)
O8 C9 C10 105.62(16)
O8 C9 H9A 110.6
C10 C9 H9A 110.6
O8 C9 H9B 110.6
C10 C9 H9B 110.6
H9A C9 H9B 108.7
C9 C10 H10A 109.5
C9 C10 H10B 109.5
H10A C10 H10B 109.5
C9 C10 H10C 109.5
H10A C10 H10C 109.5
H10B C10 H10C 109.5
N13 C11 C7 121.67(17)
N13 C11 C12 119.41(17)
C7 C11 C12 118.88(16)
C11 C12 H12A 109.5
C11 C12 H12B 109.5
H12A C12 H12B 109.5
C11 C12 H12C 109.5
H12A C12 H12C 109.5
H12B C12 H12C 109.5
C11 N13 C14 121.22(16)
C11 N13 Cu 126.89(13)
C14 N13 Cu 111.85(12)
N13 C14 C15 107.68(16)
N13 C14 H14A 110.2
C15 C14 H14A 110.2
N13 C14 H14B 110.2
C15 C14 H14B 110.2
H14A C14 H14B 108.5
N16 C15 C14 110.09(15)
N16 C15 H15A 109.6
C14 C15 H15A 109.6
N16 C15 H15B 109.6
C14 C15 H15B 109.6
H15A C15 H15B 108.2
C17 N16 C21 109.06(16)
C17 N16 C15 111.03(15)
C21 N16 C15 111.98(15)
C17 N16 Cu 108.88(12)
C21 N16 Cu 111.65(11)
C15 N16 Cu 104.16(11)
N16 C17 C18 113.25(17)
N16 C17 H17A 108.9
C18 C17 H17A 108.9
N16 C17 H17B 108.9
C18 C17 H17B 108.9
H17A C17 H17B 107.7
N19 C18 C17 108.69(18)
N19 C18 H18A 110.0
C17 C18 H18A 110.0
N19 C18 H18B 110.0
C17 C18 H18B 110.0
H18A C18 H18B 108.3
C20 N19 C18 111.92(18)
C20 N19 H19A 111.8(17)
C18 N19 H19A 105.6(18)
C20 N19 H19B 114(2)
C18 N19 H19B 107(2)
H19A N19 H19B 106(3)
N19 C20 C21 109.76(18)
N19 C20 H20A 109.7
C21 C20 H20A 109.7
N19 C20 H20B 109.7
C21 C20 H20B 109.7
H20A C20 H20B 108.2
N16 C21 C20 113.47(16)
N16 C21 H21A 108.9
C20 C21 H21A 108.9
N16 C21 H21B 108.9
C20 C21 H21B 108.9
H21A C21 H21B 107.7
N24 O22 Cu 105.08(11)
O25 N24 O23 120.2(12)
O25A N24 O23 134(3)
O25 N24 O22 122.6(12)
O25A N24 O22 109(3)
O23 N24 O22 117.17(17)
O102 N100 O103 122.1(2)
O102 N100 O101 121.1(2)
O103 N100 O101 116.8(2)

loop_
_geom_bond_atom_site_label_1
_geom_bond_atom_site_label_2
_geom_bond_distance
Cu O1 1.8706(13)
Cu N13 1.9201(16)
Cu O22 2.0264(14)
Cu N16 2.0556(15)
O1 C2 1.314(2)
C2 C3 1.416(3)
C2 C7 1.424(3)
C3 C4 1.382(3)
C3 H3 0.9500
C4 O8 1.355(2)
C4 C5 1.397(3)
C5 C6 1.365(3)
C5 H5 0.9500
C6 C7 1.416(3)
C6 H6 0.9500
C7 C11 1.457(3)
O8 C9 1.430(2)
C9 C10 1.509(3)
C9 H9A 0.9900
C9 H9B 0.9900
C10 H10A 0.9800
C10 H10B 0.9800
C10 H10C 0.9800
C11 N13 1.300(2)
C11 C12 1.509(3)
C12 H12A 0.9800
C12 H12B 0.9800
C12 H12C 0.9800
N13 C14 1.474(2)
C14 C15 1.508(3)
C14 H14A 0.9900
C14 H14B 0.9900
C15 N16 1.498(3)
C15 H15A 0.9900
C15 H15B 0.9900
N16 C17 1.486(2)
N16 C21 1.492(2)
C17 C18 1.518(3)
C17 H17A 0.9900
C17 H17B 0.9900
C18 N19 1.495(3)
C18 H18A 0.9900
C18 H18B 0.9900
N19 C20 1.487(3)
N19 H19A 0.88(3)
N19 H19B 0.87(3)
C20 C21 1.511(3)
C20 H20A 0.9900
C20 H20B 0.9900
C21 H21A 0.9900
C21 H21B 0.9900
O22 N24 1.301(2)
O23 N24 1.243(2)
N24 O25 1.234(13)
N24 O25A 1.23(3)
N100 O102 1.216(3)
N100 O103 1.239(2)
N100 O101 1.242(2)
